data_7030133
loop_
_publ_author_name
'Butchard, James R.'
'Curnow, Owen J.'
'Garrett, David J.'
'Maclagan, Robert G. A. R.'
'Libowitzky, Eugen'
'Piccoli, Paula M. B.'
'Schultz, Arthur J.'

_publ_section_title
;
 Structural, theoretical and spectroscopic studies of the dichloride
 hexahydrate cube [Cl2(H2O)6]2-.
;
_journal_issue 38
_journal_name_full 'Dalton transactions (Cambridge, England : 2003)'
_journal_page_first 11765
_journal_page_last 11775
_journal_paper_doi 10.1039/c2dt31212c
_journal_volume 41
_journal_year 2012
_chemical_formula_moiety 'C21 H48 Cl N3 O3'
_chemical_formula_sum 'C21 H48 Cl N3 O3'
_chemical_formula_weight 426.07
_chemical_name_systematic
;
?
;
_space_group_IT_number 2
_symmetry_cell_setting triclinic
_symmetry_space_group_name_Hall '-P 1'
_symmetry_space_group_name_H-M 'P -1'
_atom_sites_solution_hydrogens geom
_atom_sites_solution_primary direct
_atom_sites_solution_secondary difmap
_audit_creation_method SHELXL-97
_cell_angle_alpha 82.683(3)
_cell_angle_beta 81.063(3)
_cell_angle_gamma 88.233(3)
_cell_formula_units_Z 2
_cell_length_a 9.9248(6)
_cell_length_b 10.1879(6)
_cell_length_c 13.1210(7)
_cell_measurement_reflns_used 9494
_cell_measurement_temperature 93(2)
_cell_measurement_theta_max 34.96
_cell_measurement_theta_min 2.40
_cell_volume 1299.84(13)
_computing_cell_refinement 'Bruker SMART'
_computing_data_collection 'Bruker SMART'
_computing_data_reduction 'Bruker SAINT'
_computing_molecular_graphics 'Bruker SHELXTL'
_computing_publication_material 'Bruker SHELXTL'
_computing_structure_refinement 'SHELXL-97 (Sheldrick, 1997)'
_computing_structure_solution 'SHELXS-97 (Sheldrick, 1990)'
_diffrn_ambient_temperature 93(2)
_diffrn_measured_fraction_theta_full 1.000
_diffrn_measured_fraction_theta_max 0.886
_diffrn_measurement_device_type 'CCD area detector'
_diffrn_measurement_method 'phi and omega scans'
_diffrn_radiation_monochromator graphite
_diffrn_radiation_source 'fine-focus sealed tube'
_diffrn_radiation_type MoK\a
_diffrn_radiation_wavelength 0.71073
_diffrn_reflns_av_R_equivalents 0.0310
_diffrn_reflns_av_sigmaI/netI 0.0280
_diffrn_reflns_limit_h_max 15
_diffrn_reflns_limit_h_min -15
_diffrn_reflns_limit_k_max 16
_diffrn_reflns_limit_k_min -16
_diffrn_reflns_limit_l_max 20
_diffrn_reflns_limit_l_min -20
_diffrn_reflns_number 34404
_diffrn_reflns_theta_full 25.05
_diffrn_reflns_theta_max 34.96
_diffrn_reflns_theta_min 1.58
_exptl_absorpt_coefficient_mu 0.170
_exptl_absorpt_correction_T_max 0.9228
_exptl_absorpt_correction_T_min 0.8989
_exptl_absorpt_correction_type multi-scan
_exptl_absorpt_process_details SADABS
_exptl_crystal_colour colourless
_exptl_crystal_density_diffrn 1.089
_exptl_crystal_density_method 'not measured'
_exptl_crystal_description block
_exptl_crystal_F_000 472
_exptl_crystal_size_max 0.64
_exptl_crystal_size_mid 0.52
_exptl_crystal_size_min 0.48
_refine_diff_density_max 0.451
_refine_diff_density_min -0.209
_refine_diff_density_rms 0.050
_refine_ls_extinction_method none
_refine_ls_goodness_of_fit_ref 1.043
_refine_ls_hydrogen_treatment constr
_refine_ls_matrix_type full
_refine_ls_number_parameters 293
_refine_ls_number_reflns 10109
_refine_ls_number_restraints 9
_refine_ls_restrained_S_all 1.043
_refine_ls_R_factor_all 0.0427
_refine_ls_R_factor_gt 0.0342
_refine_ls_shift/su_max 0.001
_refine_ls_shift/su_mean 0.000
_refine_ls_structure_factor_coef Fsqd
_refine_ls_weighting_details 'calc w=1/[\s^2^(Fo^2^)+(0.0566P)^2^+0.1590P] where P=(Fo^2^+2Fc^2^)/3'
_refine_ls_weighting_scheme calc
_refine_ls_wR_factor_gt 0.0946
_refine_ls_wR_factor_ref 0.1029
_reflns_number_gt 8512
_reflns_number_total 10109
_reflns_threshold_expression >2sigma(I)
_cod_data_source_file c2dt31212c.txt
_cod_data_source_block jrba_0m
_cod_depositor_comments
;
The following automatic conversions were performed:

'_symmetry_cell_setting' value 'Triclinic' changed to 'triclinic'
according to
/usr/data/users/saulius/automatic-downloads/retrospective/RSC/lib/dictionaries/cif_core.dic
dictionary named 'cif_core.dic' version 2.4.2 from 2011-04-26.

Automatic conversion script
Id: cif_fix_values 2281 2013-09-26 08:29:07Z andrius 
;
_cod_original_sg_symbol_H-M P-1
_cod_database_code 7030133

loop_
_symmetry_equiv_pos_as_xyz
'x, y, z'
'-x, -y, -z'

loop_
_atom_site_label
_atom_site_type_symbol
_atom_site_fract_x
_atom_site_fract_y
_atom_site_fract_z
_atom_site_U_iso_or_equiv
_atom_site_adp_type
_atom_site_occupancy
_atom_site_symmetry_multiplicity
_atom_site_calc_flag
_atom_site_refinement_flags
Cl1 Cl 0.10029(2) 0.66146(2) 0.663915(16) 0.02701(5) Uani 1 1 d .
N2 N 0.31030(6) 0.70806(5) 0.08450(4) 0.01369(10) Uani 1 1 d .
N1 N 0.47802(6) 0.77381(6) 0.30478(4) 0.01365(10) Uani 1 1 d .
C3 C 0.27791(6) 0.89569(6) 0.21377(5) 0.01213(10) Uani 1 1 d .
C1 C 0.38437(6) 0.80877(6) 0.24472(5) 0.01215(10) Uani 1 1 d .
C11 C 0.48494(7) 0.83662(7) 0.39997(5) 0.01553(11) Uani 1 1 d .
H11 H 0.4074 0.9014 0.4080 0.019 Uiso 1 1 calc R
C22 C 0.28132(7) 0.78270(7) -0.01549(5) 0.01480(11) Uani 1 1 d .
H22 H 0.1854 0.8174 -0.0055 0.018 Uiso 1 1 calc R
N3 N 0.19611(6) 1.00071(5) 0.21980(4) 0.01340(10) Uani 1 1 d .
C31 C 0.08627(6) 1.01361(6) 0.15310(5) 0.01471(11) Uani 1 1 d .
H31 H 0.0995 0.9396 0.1091 0.018 Uiso 1 1 calc R
C23 C 0.37906(8) 0.89971(8) -0.04553(6) 0.02160(13) Uani 1 1 d .
H23A H 0.3599 0.9619 0.0062 0.032 Uiso 1 1 calc R
H23B H 0.3664 0.9447 -0.1140 0.032 Uiso 1 1 calc R
H23C H 0.4734 0.8673 -0.0479 0.032 Uiso 1 1 calc R
C14 C 0.58010(7) 0.66807(7) 0.27772(5) 0.01523(11) Uani 1 1 d .
H14 H 0.6456 0.6622 0.3289 0.018 Uiso 1 1 calc R
C36 C 0.34555(7) 1.15715(7) 0.28047(6) 0.01828(12) Uani 1 1 d .
H36A H 0.4091 1.0870 0.3014 0.027 Uiso 1 1 calc R
H36B H 0.3449 1.2282 0.3244 0.027 Uiso 1 1 calc R
H36C H 0.3745 1.1926 0.2076 0.027 Uiso 1 1 calc R
C34 C 0.20193(7) 1.10042(6) 0.29304(5) 0.01418(11) Uani 1 1 d .
H34 H 0.1406 1.1755 0.2723 0.017 Uiso 1 1 calc R
C21 C 0.22570(8) 0.58824(7) 0.13133(6) 0.01847(12) Uani 1 1 d .
H21 H 0.2366 0.5734 0.2064 0.022 Uiso 1 1 calc R
C2 C 0.32083(6) 0.78822(6) 0.16127(5) 0.01248(10) Uani 1 1 d .
C33 C -0.05566(7) 0.99810(8) 0.21846(6) 0.02173(14) Uani 1 1 d .
H33A H -0.0597 0.9139 0.2641 0.033 Uiso 1 1 calc R
H33B H -0.1246 0.9993 0.1724 0.033 Uiso 1 1 calc R
H33C H -0.0735 1.0712 0.2607 0.033 Uiso 1 1 calc R
C35 C 0.14494(7) 1.04567(8) 0.40505(5) 0.01966(13) Uani 1 1 d .
H35A H 0.0490 1.0223 0.4091 0.029 Uiso 1 1 calc R
H35B H 0.1520 1.1130 0.4510 0.029 Uiso 1 1 calc R
H35C H 0.1973 0.9667 0.4267 0.029 Uiso 1 1 calc R
C13 C 0.61802(7) 0.91371(8) 0.38865(6) 0.02133(13) Uani 1 1 d .
H13A H 0.6958 0.8522 0.3821 0.032 Uiso 1 1 calc R
H13B H 0.6182 0.9591 0.4502 0.032 Uiso 1 1 calc R
H13C H 0.6250 0.9791 0.3265 0.032 Uiso 1 1 calc R
C24 C 0.29873(9) 0.69450(8) -0.10299(6) 0.02349(14) Uani 1 1 d .
H24A H 0.3892 0.6523 -0.1081 0.035 Uiso 1 1 calc R
H24B H 0.2897 0.7485 -0.1690 0.035 Uiso 1 1 calc R
H24C H 0.2285 0.6263 -0.0879 0.035 Uiso 1 1 calc R
C32 C 0.09860(8) 1.14349(8) 0.07918(6) 0.02169(14) Uani 1 1 d .
H32A H 0.0667 1.2173 0.1182 0.033 Uiso 1 1 calc R
H32B H 0.0428 1.1390 0.0243 0.033 Uiso 1 1 calc R
H32C H 0.1942 1.1571 0.0478 0.033 Uiso 1 1 calc R
C12 C 0.46759(8) 0.73368(8) 0.49671(5) 0.02310(14) Uani 1 1 d .
H12A H 0.3849 0.6826 0.4988 0.035 Uiso 1 1 calc R
H12B H 0.4598 0.7786 0.5591 0.035 Uiso 1 1 calc R
H12C H 0.5470 0.6739 0.4941 0.035 Uiso 1 1 calc R
C15 C 0.66215(8) 0.70584(8) 0.16982(6) 0.02519(15) Uani 1 1 d .
H15A H 0.6019 0.7078 0.1171 0.038 Uiso 1 1 calc R
H15B H 0.7353 0.6404 0.1568 0.038 Uiso 1 1 calc R
H15C H 0.7019 0.7935 0.1664 0.038 Uiso 1 1 calc R
C16 C 0.51455(8) 0.53232(7) 0.28771(7) 0.02536(15) Uani 1 1 d .
H16A H 0.4546 0.5162 0.3547 0.038 Uiso 1 1 calc R
H16B H 0.5860 0.4638 0.2836 0.038 Uiso 1 1 calc R
H16C H 0.4610 0.5299 0.2312 0.038 Uiso 1 1 calc R
O1 O 0.13973(8) 0.69379(7) 0.41122(5) 0.03285(14) Uani 1 1 d D
O2 O 0.13213(8) 0.35805(7) 0.61282(6) 0.03508(16) Uani 1 1 d D
C26 C 0.27833(11) 0.46158(8) 0.08612(7) 0.03065(18) Uani 1 1 d .
H26A H 0.2453 0.4587 0.0198 0.046 Uiso 1 1 calc R
H26B H 0.2451 0.3843 0.1349 0.046 Uiso 1 1 calc R
H26C H 0.3783 0.4607 0.0747 0.046 Uiso 1 1 calc R
C25 C 0.07230(8) 0.61009(8) 0.12921(7) 0.02575(15) Uani 1 1 d .
H25A H 0.0416 0.6893 0.1618 0.039 Uiso 1 1 calc R
H25B H 0.0222 0.5331 0.1674 0.039 Uiso 1 1 calc R
H25C H 0.0552 0.6218 0.0570 0.039 Uiso 1 1 calc R
O3 O 0.18276(7) 0.42055(8) 0.39441(6) 0.03488(15) Uani 1 1 d D
H3B H 0.1100(11) 0.3973(15) 0.3776(12) 0.052 Uiso 1 1 d D
H1B H 0.1304(16) 0.6926(15) 0.4759(7) 0.052 Uiso 1 1 d D
H2A H 0.1260(16) 0.4350(10) 0.6309(12) 0.052 Uiso 1 1 d D
H3A H 0.178(3) 0.406(3) 0.4582(8) 0.052 Uiso 0.50 1 d PD
H2B H 0.0528(15) 0.341(3) 0.606(2) 0.052 Uiso 0.50 1 d PD
H1A H 0.150(3) 0.6133(12) 0.404(2) 0.052 Uiso 0.50 1 d PD
H1C H 0.0622(16) 0.683(3) 0.397(2) 0.052 Uiso 0.50 1 d PD
H3C H 0.177(3) 0.4994(13) 0.405(2) 0.052 Uiso 0.50 1 d PD
H2C H 0.145(3) 0.369(3) 0.5480(8) 0.052 Uiso 0.50 1 d PD

loop_
_atom_site_aniso_label
_atom_site_aniso_U_11
_atom_site_aniso_U_22
_atom_site_aniso_U_33
_atom_site_aniso_U_23
_atom_site_aniso_U_13
_atom_site_aniso_U_12
Cl1 0.02816(10) 0.02742(10) 0.02764(9) -0.00976(7) -0.00585(7) -0.00037(7)
N2 0.0170(2) 0.0132(2) 0.0126(2) -0.00440(17) -0.00568(18) 0.00060(18)
N1 0.0143(2) 0.0156(2) 0.0129(2) -0.00518(18) -0.00581(18) 0.00415(18)
C3 0.0123(2) 0.0131(2) 0.0116(2) -0.00252(19) -0.00314(19) 0.00104(19)
C1 0.0123(2) 0.0129(2) 0.0120(2) -0.00314(19) -0.00333(19) 0.00112(19)
C11 0.0158(3) 0.0198(3) 0.0130(2) -0.0069(2) -0.0055(2) 0.0040(2)
C22 0.0162(3) 0.0173(3) 0.0119(2) -0.0034(2) -0.0043(2) 0.0009(2)
N3 0.0134(2) 0.0141(2) 0.0142(2) -0.00488(18) -0.00482(18) 0.00347(18)
C31 0.0132(2) 0.0155(3) 0.0170(3) -0.0038(2) -0.0062(2) 0.0023(2)
C23 0.0243(3) 0.0241(3) 0.0159(3) -0.0012(2) -0.0014(2) -0.0055(3)
C14 0.0148(3) 0.0159(3) 0.0164(3) -0.0053(2) -0.0051(2) 0.0048(2)
C36 0.0177(3) 0.0163(3) 0.0219(3) -0.0051(2) -0.0044(2) -0.0004(2)
C34 0.0153(3) 0.0146(3) 0.0139(2) -0.0055(2) -0.0032(2) 0.0025(2)
C21 0.0247(3) 0.0128(3) 0.0195(3) -0.0013(2) -0.0083(2) -0.0021(2)
C2 0.0130(2) 0.0132(2) 0.0123(2) -0.00323(19) -0.00426(19) 0.00142(19)
C33 0.0137(3) 0.0236(3) 0.0282(3) -0.0033(3) -0.0038(2) -0.0013(2)
C35 0.0195(3) 0.0254(3) 0.0140(3) -0.0051(2) -0.0004(2) 0.0018(2)
C13 0.0184(3) 0.0231(3) 0.0259(3) -0.0103(3) -0.0085(3) 0.0012(2)
C24 0.0303(4) 0.0270(4) 0.0162(3) -0.0095(3) -0.0081(3) 0.0032(3)
C32 0.0211(3) 0.0231(3) 0.0210(3) 0.0030(2) -0.0085(2) 0.0001(3)
C12 0.0242(3) 0.0319(4) 0.0136(3) -0.0017(3) -0.0055(2) 0.0028(3)
C15 0.0232(3) 0.0275(4) 0.0227(3) -0.0049(3) 0.0034(3) 0.0059(3)
C16 0.0246(3) 0.0152(3) 0.0369(4) -0.0040(3) -0.0067(3) 0.0029(3)
O1 0.0381(4) 0.0311(3) 0.0279(3) -0.0024(3) 0.0005(3) -0.0097(3)
O2 0.0364(3) 0.0317(3) 0.0429(4) -0.0125(3) -0.0204(3) 0.0144(3)
C26 0.0460(5) 0.0146(3) 0.0362(4) -0.0082(3) -0.0182(4) 0.0043(3)
C25 0.0225(3) 0.0240(3) 0.0305(4) 0.0009(3) -0.0055(3) -0.0072(3)
O3 0.0231(3) 0.0388(4) 0.0443(4) -0.0170(3) -0.0006(3) 0.0006(3)

loop_
_atom_type_symbol
_atom_type_description
_atom_type_scat_dispersion_real
_atom_type_scat_dispersion_imag
_atom_type_scat_source
C C 0.0033 0.0016 'International Tables Vol C Tables 4.2.6.8 and 6.1.1.4'
H H 0.0000 0.0000 'International Tables Vol C Tables 4.2.6.8 and 6.1.1.4'
N N 0.0061 0.0033 'International Tables Vol C Tables 4.2.6.8 and 6.1.1.4'
Cl Cl 0.1484 0.1585 'International Tables Vol C Tables 4.2.6.8 and 6.1.1.4'
O O 0.0106 0.0060 'International Tables Vol C Tables 4.2.6.8 and 6.1.1.4'

loop_
_geom_angle_atom_site_label_1
_geom_angle_atom_site_label_2
_geom_angle_atom_site_label_3
_geom_angle
C2 N2 C22 113.83(5)
C2 N2 C21 109.57(5)
C22 N2 C21 118.99(5)
C1 N1 C11 121.78(5)
C1 N1 C14 119.90(5)
C11 N1 C14 118.33(5)
N3 C3 C2 146.97(6)
N3 C3 C1 154.12(6)
C2 C3 C1 58.87(4)
N1 C1 C2 149.58(6)
N1 C1 C3 151.37(6)
C2 C1 C3 59.00(4)
N1 C11 C12 110.96(6)
N1 C11 C13 110.62(6)
C12 C11 C13 111.86(6)
N1 C11 H11 107.7
C12 C11 H11 107.7
C13 C11 H11 107.7
N2 C22 C24 111.54(6)
N2 C22 C23 108.83(5)
C24 C22 C23 109.51(6)
N2 C22 H22 109.0
C24 C22 H22 109.0
C23 C22 H22 109.0
C3 N3 C34 124.22(5)
C3 N3 C31 116.91(5)
C34 N3 C31 118.75(5)
N3 C31 C33 111.59(5)
N3 C31 C32 111.23(5)
C33 C31 C32 111.95(6)
N3 C31 H31 107.3
C33 C31 H31 107.3
C32 C31 H31 107.3
C22 C23 H23A 109.5
C22 C23 H23B 109.5
H23A C23 H23B 109.5
C22 C23 H23C 109.5
H23A C23 H23C 109.5
H23B C23 H23C 109.5
N1 C14 C16 112.23(6)
N1 C14 C15 110.69(6)
C16 C14 C15 111.97(6)
N1 C14 H14 107.2
C16 C14 H14 107.2
C15 C14 H14 107.2
C34 C36 H36A 109.5
C34 C36 H36B 109.5
H36A C36 H36B 109.5
C34 C36 H36C 109.5
H36A C36 H36C 109.5
H36B C36 H36C 109.5
N3 C34 C35 111.70(5)
N3 C34 C36 110.95(5)
C35 C34 C36 113.79(5)
N3 C34 H34 106.6
C35 C34 H34 106.6
C36 C34 H34 106.6
N2 C21 C26 112.99(7)
N2 C21 C25 113.38(6)
C26 C21 C25 111.86(6)
N2 C21 H21 106.0
C26 C21 H21 106.0
C25 C21 H21 106.0
C1 C2 C3 62.13(4)
C1 C2 N2 146.69(6)
C3 C2 N2 151.11(6)
C31 C33 H33A 109.5
C31 C33 H33B 109.5
H33A C33 H33B 109.5
C31 C33 H33C 109.5
H33A C33 H33C 109.5
H33B C33 H33C 109.5
C34 C35 H35A 109.5
C34 C35 H35B 109.5
H35A C35 H35B 109.5
C34 C35 H35C 109.5
H35A C35 H35C 109.5
H35B C35 H35C 109.5
C11 C13 H13A 109.5
C11 C13 H13B 109.5
H13A C13 H13B 109.5
C11 C13 H13C 109.5
H13A C13 H13C 109.5
H13B C13 H13C 109.5
C22 C24 H24A 109.5
C22 C24 H24B 109.5
H24A C24 H24B 109.5
C22 C24 H24C 109.5
H24A C24 H24C 109.5
H24B C24 H24C 109.5
C31 C32 H32A 109.5
C31 C32 H32B 109.5
H32A C32 H32B 109.5
C31 C32 H32C 109.5
H32A C32 H32C 109.5
H32B C32 H32C 109.5
C11 C12 H12A 109.5
C11 C12 H12B 109.5
H12A C12 H12B 109.5
C11 C12 H12C 109.5
H12A C12 H12C 109.5
H12B C12 H12C 109.5
C14 C15 H15A 109.5
C14 C15 H15B 109.5
H15A C15 H15B 109.5
C14 C15 H15C 109.5
H15A C15 H15C 109.5
H15B C15 H15C 109.5
C14 C16 H16A 109.5
C14 C16 H16B 109.5
H16A C16 H16B 109.5
C14 C16 H16C 109.5
H16A C16 H16C 109.5
H16B C16 H16C 109.5
H1C O1 H1B 106(2)
H1C O1 H1A 83(3)
H1B O1 H1A 102(2)
H1C O1 H1B 106(2)
H1A O1 H1B 102(2)
H1C O1 H1A 83(3)
H1B O1 H1A 102(2)
H1B O1 H1A 102(2)
H1B O1 H1C 106(2)
H1A O1 H1C 83(3)
H1B O1 H1C 106(2)
H1A O1 H1C 83(3)
H2C O2 H2B 84(3)
H2C O2 H2A 105(2)
H2B O2 H2A 104(2)
H2C O2 H2A 105(2)
H2B O2 H2A 104(2)
H2C O2 H2B 84(3)
H2A O2 H2B 104(2)
H2A O2 H2B 104(2)
H2B O2 H2C 84(3)
H2A O2 H2C 105(2)
H2A O2 H2C 105(2)
H2B O2 H2C 84(3)
C21 C26 H26A 109.5
C21 C26 H26B 109.5
H26A C26 H26B 109.5
C21 C26 H26C 109.5
H26A C26 H26C 109.5
H26B C26 H26C 109.5
C21 C25 H25A 109.5
C21 C25 H25B 109.5
H25A C25 H25B 109.5
C21 C25 H25C 109.5
H25A C25 H25C 109.5
H25B C25 H25C 109.5
H3A O3 H3C 84(3)
H3A O3 H3B 109(2)
H3C O3 H3B 110(2)
H3A O3 H3B 109(2)
H3C O3 H3B 110(2)
H3C O3 H3A 84(3)
H3B O3 H3A 109(2)
H3B O3 H3A 109(2)
H3A O3 H3C 84(3)
H3B O3 H3C 110(2)
H3B O3 H3C 110(2)
H3A O3 H3C 84(3)

loop_
_geom_bond_atom_site_label_1
_geom_bond_atom_site_label_2
_geom_bond_distance
N2 C2 1.3928(8)
N2 C22 1.4940(8)
N2 C21 1.5115(9)
N1 C1 1.3219(7)
N1 C11 1.4856(8)
N1 C14 1.4938(8)
C3 N3 1.3260(8)
C3 C2 1.3881(8)
C3 C1 1.4316(9)
C1 C2 1.3861(8)
C11 C12 1.5312(10)
C11 C13 1.5352(10)
C11 H11 1.0000
C22 C24 1.5320(9)
C22 C23 1.5330(10)
C22 H22 1.0000
N3 C34 1.4928(8)
N3 C31 1.4932(8)
C31 C33 1.5325(10)
C31 C32 1.5338(10)
C31 H31 1.0000
C23 H23A 0.9800
C23 H23B 0.9800
C23 H23C 0.9800
C14 C16 1.5284(10)
C14 C15 1.5291(10)
C14 H14 1.0000
C36 C34 1.5318(9)
C36 H36A 0.9800
C36 H36B 0.9800
C36 H36C 0.9800
C34 C35 1.5308(10)
C34 H34 1.0000
C21 C26 1.5320(11)
C21 C25 1.5358(11)
C21 H21 1.0000
C33 H33A 0.9800
C33 H33B 0.9800
C33 H33C 0.9800
C35 H35A 0.9800
C35 H35B 0.9800
C35 H35C 0.9800
C13 H13A 0.9800
C13 H13B 0.9800
C13 H13C 0.9800
C24 H24A 0.9800
C24 H24B 0.9800
C24 H24C 0.9800
C32 H32A 0.9800
C32 H32B 0.9800
C32 H32C 0.9800
C12 H12A 0.9800
C12 H12B 0.9800
C12 H12C 0.9800
C15 H15A 0.9800
C15 H15B 0.9800
C15 H15C 0.9800
C16 H16A 0.9800
C16 H16B 0.9800
C16 H16C 0.9800
O1 H1C 0.832(10)
O1 H1B 0.837(9)
O1 H1A 0.838(10)
O1 H1B 0.837(9)
O1 H1A 0.838(10)
O1 H1C 0.832(10)
O2 H2C 0.834(10)
O2 H2B 0.832(10)
O2 H2A 0.845(9)
O2 H2A 0.845(9)
O2 H2B 0.832(10)
O2 H2C 0.834(10)
C26 H26A 0.9800
C26 H26B 0.9800
C26 H26C 0.9800
C25 H25A 0.9800
C25 H25B 0.9800
C25 H25C 0.9800
O3 H3A 0.826(10)
O3 H3C 0.830(10)
O3 H3B 0.837(9)
O3 H3B 0.837(9)
O3 H3A 0.826(10)
O3 H3C 0.830(10)
